data_4113434
loop_
_publ_author_name
'Elsa L. Velarde'
'Rosary A. Stephen'
'Rena N. Mansour'
'Linh T. Hoang'
'David J. Burkey'

_publ_section_title
;
 Remarkably Favorable Hydration of Carbonyl Substituents in Dicationic
 Bis(arene) Ruthenium Complexes
;
_journal_name_full 'Journal of the American Chemical Society'
_journal_page_first 1188
_journal_page_last 1189
_journal_paper_doi 10.1021/ja028896q
_journal_volume 125
_journal_year 2003
_chemical_compound_source 'J. Miura / Prof. D. Burkey'
_chemical_formula_sum 'C19 H20 F6 O7 Ru S2'
_chemical_formula_weight 639.54
_chemical_name_common 99179
_chemical_name_systematic
; 
 ? 
;
_space_group_IT_number 14
_symmetry_cell_setting monoclinic
_symmetry_space_group_name_Hall '-P 2yn'
_symmetry_space_group_name_H-M 'P 1 21/n 1'
_atom_sites_solution_hydrogens geom
_atom_sites_solution_primary direct
_atom_sites_solution_secondary difmap
_audit_creation_method SHELXL
_cell_angle_alpha 90.00
_cell_angle_beta 97.76(2)
_cell_angle_gamma 90.00
_cell_formula_units_Z 4
_cell_length_a 11.038(4)
_cell_length_b 11.680(4)
_cell_length_c 18.450(4)
_cell_measurement_temperature 173(2)
_cell_volume 2356.9(13)
_computing_structure_refinement 'SHELXL-93 (Sheldrick, 1993)'
_computing_structure_solution 'SHELXS-86 (Sheldrick, 1990)'
_diffrn_ambient_temperature 173(2)
_diffrn_radiation_monochromator graphite
_diffrn_radiation_source 'fine-focus sealed tube'
_diffrn_radiation_type MoK\a
_diffrn_radiation_wavelength 0.71073
_diffrn_reflns_av_R_equivalents 0.0293
_diffrn_reflns_av_sigmaI/netI 0.0716
_diffrn_reflns_limit_h_max 13
_diffrn_reflns_limit_h_min -13
_diffrn_reflns_limit_k_max 11
_diffrn_reflns_limit_k_min -13
_diffrn_reflns_limit_l_max 21
_diffrn_reflns_limit_l_min -16
_diffrn_reflns_number 11577
_diffrn_reflns_theta_max 25.05
_diffrn_reflns_theta_min 2.04
_exptl_absorpt_coefficient_mu 0.929
_exptl_absorpt_correction_T_max 1.000000
_exptl_absorpt_correction_T_min 0.845556
_exptl_absorpt_correction_type 'SADABS (Sheldrick, 1996)'
_exptl_crystal_colour Colorless
_exptl_crystal_density_diffrn 1.802
_exptl_crystal_description Block
_exptl_crystal_F_000 1280
_exptl_crystal_size_max 0.31
_exptl_crystal_size_mid 0.20
_exptl_crystal_size_min 0.20
_refine_diff_density_max 0.652
_refine_diff_density_min -0.523
_refine_diff_density_rms 0.088
_refine_ls_extinction_method none
_refine_ls_goodness_of_fit_all 0.905
_refine_ls_goodness_of_fit_obs 1.038
_refine_ls_matrix_type full
_refine_ls_number_parameters 378
_refine_ls_number_reflns 4146
_refine_ls_number_restraints 0
_refine_ls_restrained_S_all 0.905
_refine_ls_restrained_S_obs 1.038
_refine_ls_R_factor_all 0.0726
_refine_ls_R_factor_obs 0.0374
_refine_ls_shift/esd_max 0.001
_refine_ls_shift/esd_mean 0.000
_refine_ls_structure_factor_coef Fsqd
_refine_ls_weighting_details 'w=1/[\s^2^(Fo^2^)+(0.0492P)^2^+0.0000P] where P=(Fo^2^+2Fc^2^)/3'
_refine_ls_weighting_scheme calc
_refine_ls_wR_factor_all 0.0923
_refine_ls_wR_factor_obs 0.0831
_reflns_number_observed 2691
_reflns_number_total 4146
_reflns_observed_criterion >2sigma(I)
_cod_data_source_file ja028896q-2_s2.cif
_cod_data_source_block ja028896Q
_cod_depositor_comments
;
The following automatic conversions were performed:

'_refine_ls_weighting_scheme' value 'calc
w=1/[\s^2^(Fo^2^)+(0.0492P)^2^+0.0000P] where P=(Fo^2^+2Fc^2^)/3' was
changed to 'calc'. New tag '_refine_ls_weighting_details' was
created. The value of the new tag was set to
'w=1/[\s^2^(Fo^2^)+(0.0492P)^2^+0.0000P] where P=(Fo^2^+2Fc^2^)/3'.

Automatic conversion script
Id: cif_fix_values 3143 2015-03-26 13:38:13Z robertas 
;
_cod_database_code 4113434

loop_
_symmetry_equiv_pos_as_xyz
'x, y, z'
'-x+1/2, y+1/2, -z+1/2'
'-x, -y, -z'
'x-1/2, -y-1/2, z-1/2'

loop_
_atom_site_aniso_label
_atom_site_aniso_U_11
_atom_site_aniso_U_22
_atom_site_aniso_U_33
_atom_site_aniso_U_23
_atom_site_aniso_U_13
_atom_site_aniso_U_12
Ru1 0.0272(2) 0.0197(2) 0.0405(2) 0.0030(2) 0.0055(2) 0.0033(2)
C1 0.041(3) 0.025(3) 0.047(3) 0.003(2) 0.006(3) 0.013(2)
C2 0.033(3) 0.028(3) 0.071(4) 0.005(3) 0.019(3) 0.011(2)
C3 0.048(4) 0.028(3) 0.080(5) -0.005(3) -0.025(3) 0.018(3)
C4 0.079(4) 0.033(3) 0.041(4) 0.010(2) 0.003(3) 0.022(3)
C5 0.064(4) 0.023(3) 0.072(4) 0.015(3) 0.029(3) 0.004(3)
C6 0.053(4) 0.019(3) 0.066(4) 0.001(2) 0.014(3) 0.007(3)
C7 0.058(4) 0.046(4) 0.067(4) 0.008(3) 0.011(4) 0.022(3)
O1 0.081(3) 0.068(3) 0.076(3) 0.004(2) 0.032(2) 0.012(3)
C8 0.035(3) 0.019(2) 0.039(3) 0.005(2) 0.003(2) 0.004(2)
C9 0.032(3) 0.018(2) 0.046(3) 0.003(2) 0.004(2) 0.001(2)
C10 0.035(3) 0.019(2) 0.031(3) -0.003(2) -0.006(2) 0.002(2)
C11 0.028(3) 0.025(2) 0.037(3) -0.001(2) 0.001(2) 0.010(2)
C12 0.019(2) 0.028(3) 0.044(3) -0.001(2) 0.005(2) 0.008(2)
C13 0.033(3) 0.029(3) 0.033(3) -0.001(2) -0.003(2) 0.008(2)
C14 0.054(4) 0.040(4) 0.041(4) 0.001(3) 0.010(3) 0.000(3)
C15 0.034(3) 0.045(3) 0.040(3) -0.002(2) -0.003(3) 0.005(3)
C16 0.064(5) 0.050(4) 0.058(5) -0.016(3) 0.015(4) 0.006(4)
C17 0.061(4) 0.048(4) 0.051(4) 0.001(3) 0.019(3) 0.000(3)
S20 0.0373(7) 0.0272(7) 0.0456(8) -0.0015(6) 0.0092(6) 0.0014(6)
O20 0.040(2) 0.035(2) 0.068(2) -0.006(2) -0.003(2) -0.002(2)
O21 0.114(3) 0.030(2) 0.053(3) 0.005(2) 0.011(2) 0.005(2)
O22 0.035(2) 0.075(3) 0.073(3) -0.020(2) 0.015(2) 0.006(2)
C20 0.058(4) 0.033(3) 0.057(4) 0.000(3) 0.012(3) -0.001(3)
F20 0.064(2) 0.084(3) 0.103(3) -0.026(2) 0.040(2) 0.002(2)
F21 0.088(2) 0.050(2) 0.055(2) -0.014(2) 0.001(2) -0.012(2)
F22 0.186(4) 0.043(2) 0.056(2) 0.013(2) 0.024(2) -0.002(2)
S30 0.0404(8) 0.0383(7) 0.0399(8) -0.0039(6) 0.0102(6) 0.0018(6)
O30 0.041(2) 0.070(3) 0.034(2) -0.010(2) 0.005(2) 0.001(2)
O31 0.059(2) 0.077(3) 0.038(2) 0.004(2) -0.003(2) -0.021(2)
O32 0.124(4) 0.038(2) 0.086(3) 0.011(2) 0.060(3) 0.014(2)
C30 0.065(4) 0.067(4) 0.044(4) -0.003(3) 0.014(3) 0.005(4)
F30 0.082(2) 0.093(3) 0.038(2) 0.003(2) 0.020(2) 0.016(2)
F31 0.054(2) 0.195(5) 0.082(3) -0.011(3) 0.031(2) -0.027(3)
F32 0.142(4) 0.090(3) 0.071(3) 0.009(2) 0.047(2) 0.060(3)

loop_
_atom_site_label
_atom_site_type_symbol
_atom_site_fract_x
_atom_site_fract_y
_atom_site_fract_z
_atom_site_U_iso_or_equiv
_atom_site_thermal_displace_type
_atom_site_occupancy
_atom_site_calc_flag
_atom_site_refinement_flags
Ru1 Ru 0.73867(3) 0.71343(3) 0.05393(2) 0.02905(13) Uani 1 d .
C1 C 0.8095(5) 0.5631(4) -0.0029(3) 0.0377(12) Uani 1 d .
C2 C 0.9061(4) 0.6126(4) 0.0429(3) 0.0429(13) Uani 1 d .
H2A H 0.9781(4) 0.6358(4) 0.0240(3) 0.054(15) Uiso 1 calc R
C3 C 0.8955(5) 0.6280(4) 0.1190(3) 0.055(2) Uani 1 d .
H3A H 0.9602(5) 0.6613(4) 0.1512(3) 0.058(16) Uiso 1 calc R
C4 C 0.7851(6) 0.5921(4) 0.1452(3) 0.0511(15) Uani 1 d .
H4A H 0.7758(6) 0.6018(4) 0.1952(3) 0.068(18) Uiso 1 calc R
C5 C 0.6921(5) 0.5432(4) 0.0972(3) 0.0511(15) Uani 1 d .
H5A H 0.6196(5) 0.5180(4) 0.1148(3) 0.039(14) Uiso 1 calc R
C6 C 0.7038(5) 0.5305(4) 0.0230(3) 0.0456(13) Uani 1 d .
H6A H 0.6383(5) 0.4991(4) -0.0096(3) 0.042(14) Uiso 1 calc R
C7 C 0.8176(6) 0.5446(5) -0.0839(3) 0.057(2) Uani 1 d .
H7A H 0.7498(6) 0.5138(5) -0.1149(3) 0.089(23) Uiso 1 calc R
O1 O 0.9111(4) 0.5694(4) -0.1089(2) 0.0727(12) Uani 1 d .
C8 C 0.7280(4) 0.8522(4) -0.0313(3) 0.0311(11) Uani 1 d .
C9 C 0.7986(4) 0.8909(4) 0.0343(3) 0.0320(11) Uani 1 d .
C10 C 0.7501(4) 0.8880(4) 0.1009(3) 0.0293(11) Uani 1 d .
C11 C 0.6308(4) 0.8462(4) 0.1061(2) 0.0304(11) Uani 1 d .
C12 C 0.5613(4) 0.8069(4) 0.0403(3) 0.0303(11) Uani 1 d .
C13 C 0.6097(4) 0.8095(4) -0.0263(3) 0.0324(11) Uani 1 d .
C14 C 0.7795(7) 0.8562(6) -0.1016(3) 0.0446(15) Uani 1 d .
C15 C 0.5810(5) 0.8485(5) 0.1781(3) 0.0406(13) Uani 1 d .
C16 C 0.5200(7) 0.9655(6) 0.1839(4) 0.057(2) Uani 1 d .
C17 C 0.4946(6) 0.7520(5) 0.1901(4) 0.052(2) Uani 1 d .
S20 S 0.81062(11) 0.19969(10) -0.00076(7) 0.0364(3) Uani 1 d .
O20 O 0.7164(3) 0.1192(3) -0.0246(2) 0.0487(9) Uani 1 d .
O21 O 0.7987(4) 0.3104(3) -0.0344(2) 0.0656(11) Uani 1 d .
O22 O 0.9317(3) 0.1529(3) 0.0070(2) 0.0606(11) Uani 1 d .
C20 C 0.7877(5) 0.2304(4) 0.0919(3) 0.0492(14) Uani 1 d .
F20 F 0.6723(3) 0.2721(3) 0.0926(2) 0.0809(11) Uani 1 d .
F21 F 0.8615(3) 0.3098(3) 0.1233(2) 0.0653(9) Uani 1 d .
F22 F 0.7995(4) 0.1398(3) 0.1346(2) 0.0942(13) Uani 1 d .
S30 S 0.50795(11) 1.36898(11) 0.21295(7) 0.0391(3) Uani 1 d .
O30 O 0.4536(3) 1.3979(3) 0.1398(2) 0.0483(9) Uani 1 d .
O31 O 0.6115(3) 1.4390(3) 0.2385(2) 0.0589(10) Uani 1 d .
O32 O 0.5221(4) 1.2504(3) 0.2271(2) 0.0783(14) Uani 1 d .
C30 C 0.3952(6) 1.4145(6) 0.2697(3) 0.058(2) Uani 1 d .
F30 F 0.4362(3) 1.3982(3) 0.3407(2) 0.0701(10) Uani 1 d .
F31 F 0.2931(3) 1.3574(5) 0.2555(2) 0.108(2) Uani 1 d .
F32 F 0.3665(4) 1.5237(4) 0.2589(2) 0.0979(14) Uani 1 d .
H9A H 0.8851(39) 0.9122(37) 0.0350(22) 0.039(13) Uiso 1 d .
H10A H 0.7955(32) 0.9055(31) 0.1431(20) 0.016(11) Uiso 1 d .
H12A H 0.4810(35) 0.7710(33) 0.0460(20) 0.026(11) Uiso 1 d .
H13A H 0.5661(35) 0.7778(34) -0.0674(22) 0.024(11) Uiso 1 d .
H14A H 0.7508(40) 0.8147(40) -0.1294(24) 0.025(16) Uiso 1 d .
H14B H 0.8621(45) 0.8430(43) -0.0958(25) 0.048(16) Uiso 1 d .
H14C H 0.7710(47) 0.9416(52) -0.1197(28) 0.076(18) Uiso 1 d .
H15A H 0.6476(38) 0.8494(36) 0.2131(22) 0.029(12) Uiso 1 d .
H16A H 0.4597(45) 0.9692(45) 0.1524(28) 0.049(19) Uiso 1 d .
H16B H 0.4960(47) 0.9723(48) 0.2326(32) 0.075(20) Uiso 1 d .
H16C H 0.5813(52) 1.0315(56) 0.1742(30) 0.091(22) Uiso 1 d .
H17A H 0.4292(44) 0.7479(40) 0.1540(27) 0.044(16) Uiso 1 d .
H17B H 0.5296(51) 0.6697(59) 0.1889(31) 0.091(22) Uiso 1 d .
H17C H 0.4672(48) 0.7578(45) 0.2376(32) 0.067(18) Uiso 1 d .

loop_
_atom_type_symbol
_atom_type_description
_atom_type_scat_dispersion_real
_atom_type_scat_dispersion_imag
_atom_type_scat_source
C C 0.0033 0.0016 'International Tables Vol C Tables 4.2.6.8 and 6.1.1.4'
H H 0.0000 0.0000 'International Tables Vol C Tables 4.2.6.8 and 6.1.1.4'
O O 0.0106 0.0060 'International Tables Vol C Tables 4.2.6.8 and 6.1.1.4'
F F 0.0171 0.0103 'International Tables Vol C Tables 4.2.6.8 and 6.1.1.4'
S S 0.1246 0.1234 'International Tables Vol C Tables 4.2.6.8 and 6.1.1.4'
Ru Ru -1.2594 0.8363 'International Tables Vol C Tables 4.2.6.8 and 6.1.1.4'

loop_
_geom_angle_atom_site_label_1
_geom_angle_atom_site_label_2
_geom_angle_atom_site_label_3
_geom_angle
C3 Ru1 C4 37.9(2)
C3 Ru1 C10 101.8(2)
C4 Ru1 C10 107.3(2)
C3 Ru1 C13 168.1(2)
C4 Ru1 C13 153.8(2)
C10 Ru1 C13 78.0(2)
C3 Ru1 C9 106.4(2)
C4 Ru1 C9 132.8(2)
C10 Ru1 C9 37.0(2)
C13 Ru1 C9 66.2(2)
C3 Ru1 C2 37.8(2)
C4 Ru1 C2 67.6(2)
C10 Ru1 C2 121.3(2)
C13 Ru1 C2 132.4(2)
C9 Ru1 C2 102.1(2)
C3 Ru1 C12 153.7(2)
C4 Ru1 C12 120.7(2)
C10 Ru1 C12 66.1(2)
C13 Ru1 C12 36.9(2)
C9 Ru1 C12 78.5(2)
C2 Ru1 C12 168.1(2)
C3 Ru1 C5 66.7(2)
C4 Ru1 C5 36.4(2)
C10 Ru1 C5 133.3(2)
C13 Ru1 C5 122.2(2)
C9 Ru1 C5 168.4(2)
C2 Ru1 C5 78.2(2)
C12 Ru1 C5 103.6(2)
C3 Ru1 C6 78.5(2)
C4 Ru1 C6 66.1(2)
C10 Ru1 C6 168.9(2)
C13 Ru1 C6 104.0(2)
C9 Ru1 C6 153.8(2)
C2 Ru1 C6 65.5(2)
C12 Ru1 C6 108.8(2)
C5 Ru1 C6 36.6(2)
C3 Ru1 C1 66.6(2)
C4 Ru1 C1 78.1(2)
C10 Ru1 C1 154.3(2)
C13 Ru1 C1 108.5(2)
C9 Ru1 C1 121.7(2)
C2 Ru1 C1 36.4(2)
C12 Ru1 C1 133.5(2)
C5 Ru1 C1 65.2(2)
C6 Ru1 C1 35.8(2)
C3 Ru1 C11 120.0(2)
C4 Ru1 C11 101.4(2)
C10 Ru1 C11 37.1(2)
C13 Ru1 C11 66.9(2)
C9 Ru1 C11 67.2(2)
C2 Ru1 C11 154.0(2)
C12 Ru1 C11 37.1(2)
C5 Ru1 C11 107.5(2)
C6 Ru1 C11 133.4(2)
C1 Ru1 C11 168.4(2)
C3 Ru1 C8 132.0(2)
C4 Ru1 C8 168.6(2)
C10 Ru1 C8 66.7(2)
C13 Ru1 C8 36.8(2)
C9 Ru1 C8 37.1(2)
C2 Ru1 C8 106.4(2)
C12 Ru1 C8 66.8(2)
C5 Ru1 C8 154.2(2)
C6 Ru1 C8 121.3(2)
C1 Ru1 C8 103.0(2)
C11 Ru1 C8 79.7(2)
C6 C1 C2 121.3(5)
C6 C1 C7 117.8(5)
C2 C1 C7 120.8(5)
C6 C1 Ru1 71.8(3)
C2 C1 Ru1 71.2(3)
C7 C1 Ru1 129.8(3)
C1 C2 C3 119.2(5)
C1 C2 Ru1 72.4(3)
C3 C2 Ru1 70.4(3)
C4 C3 C2 118.6(5)
C4 C3 Ru1 71.1(3)
C2 C3 Ru1 71.7(3)
C5 C4 C3 119.7(5)
C5 C4 Ru1 72.6(3)
C3 C4 Ru1 71.0(3)
C4 C5 C6 120.7(5)
C4 C5 Ru1 71.0(3)
C6 C5 Ru1 71.8(3)
C1 C6 C5 120.4(5)
C1 C6 Ru1 72.4(3)
C5 C6 Ru1 71.6(3)
O1 C7 C1 120.1(6)
C13 C8 C9 117.4(4)
C13 C8 C14 122.4(5)
C9 C8 C14 120.2(5)
C13 C8 Ru1 70.2(3)
C9 C8 Ru1 70.3(3)
C14 C8 Ru1 130.0(4)
C10 C9 C8 120.5(4)
C10 C9 Ru1 71.2(3)
C8 C9 Ru1 72.6(3)
C9 C10 C11 122.3(4)
C9 C10 Ru1 71.8(3)
C11 C10 Ru1 72.9(3)
C10 C11 C12 116.8(4)
C10 C11 C15 120.5(4)
C12 C11 C15 122.6(4)
C10 C11 Ru1 70.0(2)
C12 C11 Ru1 70.6(2)
C15 C11 Ru1 131.9(3)
C13 C12 C11 120.9(4)
C13 C12 Ru1 71.1(2)
C11 C12 Ru1 72.3(2)
C12 C13 C8 122.0(4)
C12 C13 Ru1 72.0(3)
C8 C13 Ru1 72.9(3)
C11 C15 C17 115.4(5)
C11 C15 C16 107.1(5)
C17 C15 C16 111.3(5)
O20 S20 O21 116.2(2)
O20 S20 O22 114.2(2)
O21 S20 O22 114.7(2)
O20 S20 C20 103.6(2)
O21 S20 C20 102.5(2)
O22 S20 C20 103.3(2)
F22 C20 F21 107.4(5)
F22 C20 F20 107.4(4)
F21 C20 F20 105.5(4)
F22 C20 S20 113.2(4)
F21 C20 S20 113.6(4)
F20 C20 S20 109.4(4)
O32 S30 O31 115.7(3)
O32 S30 O30 115.1(2)
O31 S30 O30 112.8(2)
O32 S30 C30 104.4(3)
O31 S30 C30 102.8(3)
O30 S30 C30 104.0(2)
F31 C30 F32 106.3(5)
F31 C30 F30 107.0(5)
F32 C30 F30 109.1(5)
F31 C30 S30 112.0(4)
F32 C30 S30 111.4(4)
F30 C30 S30 110.8(4)

loop_
_geom_bond_atom_site_label_1
_geom_bond_atom_site_label_2
_geom_bond_distance
Ru1 C3 2.207(5)
Ru1 C4 2.207(5)
Ru1 C10 2.212(4)
Ru1 C13 2.215(4)
Ru1 C9 2.220(5)
Ru1 C2 2.224(5)
Ru1 C12 2.226(4)
Ru1 C5 2.228(5)
Ru1 C6 2.232(5)
Ru1 C1 2.240(5)
Ru1 C11 2.249(4)
Ru1 C8 2.250(4)
C1 C6 1.373(6)
C1 C2 1.393(7)
C1 C7 1.524(7)
C2 C3 1.436(7)
C3 C4 1.432(7)
C4 C5 1.385(7)
C5 C6 1.401(7)
C7 O1 1.221(6)
C8 C13 1.412(6)
C8 C9 1.423(6)
C8 C14 1.485(7)
C9 C10 1.405(6)
C10 C11 1.420(6)
C11 C12 1.423(6)
C11 C15 1.504(6)
C12 C13 1.405(6)
C15 C17 1.512(8)
C15 C16 1.533(8)
S20 O20 1.427(3)
S20 O21 1.433(3)
S20 O22 1.434(3)
S20 C20 1.798(5)
C20 F22 1.315(6)
C20 F21 1.316(6)
C20 F20 1.366(6)
S30 O32 1.414(4)
S30 O31 1.433(4)
S30 O30 1.441(3)
S30 C30 1.812(6)
C30 F31 1.305(7)
C30 F32 1.322(7)
C30 F30 1.340(6)

loop_
_geom_torsion_atom_site_label_1
_geom_torsion_atom_site_label_2
_geom_torsion_atom_site_label_3
_geom_torsion_atom_site_label_4
_geom_torsion
C3 Ru1 C1 C6 103.4(4)
C4 Ru1 C1 C6 65.4(3)
C10 Ru1 C1 C6 170.7(4)
C13 Ru1 C1 C6 -88.3(3)
C9 Ru1 C1 C6 -161.3(3)
C2 Ru1 C1 C6 133.7(5)
C12 Ru1 C1 C6 -56.0(4)
C5 Ru1 C1 C6 29.4(3)
C6 Ru1 C1 C6 0.0
C11 Ru1 C1 C6 -23.5(10)
C8 Ru1 C1 C6 -126.2(3)
C3 Ru1 C1 C2 -30.3(3)
C4 Ru1 C1 C2 -68.3(3)
C10 Ru1 C1 C2 37.0(6)
C13 Ru1 C1 C2 138.0(3)
C9 Ru1 C1 C2 65.1(3)
C2 Ru1 C1 C2 0.0
C12 Ru1 C1 C2 170.3(3)
C5 Ru1 C1 C2 -104.3(3)
C6 Ru1 C1 C2 -133.7(5)
C11 Ru1 C1 C2 -157.2(7)
C8 Ru1 C1 C2 100.1(3)
C3 Ru1 C1 C7 -145.2(5)
C4 Ru1 C1 C7 176.8(5)
C10 Ru1 C1 C7 -77.8(6)
C13 Ru1 C1 C7 23.2(5)
C9 Ru1 C1 C7 -49.8(5)
C2 Ru1 C1 C7 -114.9(6)
C12 Ru1 C1 C7 55.5(6)
C5 Ru1 C1 C7 140.8(5)
C6 Ru1 C1 C7 111.5(6)
C11 Ru1 C1 C7 87.9(10)
C8 Ru1 C1 C7 -14.8(5)
C6 C1 C2 C3 1.0(7)
C7 C1 C2 C3 -179.6(4)
Ru1 C1 C2 C3 54.6(4)
C6 C1 C2 Ru1 -53.6(4)
C7 C1 C2 Ru1 125.8(4)
Ru1 C1 C2 Ru1 0.0
C3 Ru1 C2 C1 131.0(4)
C4 Ru1 C2 C1 100.6(3)
C10 Ru1 C2 C1 -162.2(3)
C13 Ru1 C2 C1 -59.1(4)
C9 Ru1 C2 C1 -127.9(3)
C12 Ru1 C2 C1 -36.0(10)
C5 Ru1 C2 C1 64.0(3)
C6 Ru1 C2 C1 27.7(3)
C1 Ru1 C2 C1 0.0
C11 Ru1 C2 C1 169.7(3)
C8 Ru1 C2 C1 -89.8(3)
C3 Ru1 C2 C3 0.000(1)
C4 Ru1 C2 C3 -30.4(3)
C10 Ru1 C2 C3 66.8(3)
C13 Ru1 C2 C3 169.9(3)
C9 Ru1 C2 C3 101.1(3)
C12 Ru1 C2 C3 -167.0(8)
C5 Ru1 C2 C3 -67.0(3)
C6 Ru1 C2 C3 -103.3(3)
C1 Ru1 C2 C3 -131.0(4)
C11 Ru1 C2 C3 38.7(5)
C8 Ru1 C2 C3 139.2(3)
C1 C2 C3 C4 -0.2(7)
Ru1 C2 C3 C4 55.3(4)
C1 C2 C3 Ru1 -55.6(4)
Ru1 C2 C3 Ru1 0.0
C4 Ru1 C3 C4 0.0
C10 Ru1 C3 C4 103.1(3)
C13 Ru1 C3 C4 -169.0(8)
C9 Ru1 C3 C4 141.0(3)
C2 Ru1 C3 C4 -130.3(5)
C12 Ru1 C3 C4 43.7(6)
C5 Ru1 C3 C4 -29.2(3)
C6 Ru1 C3 C4 -65.6(3)
C1 Ru1 C3 C4 -101.1(3)
C11 Ru1 C3 C4 68.2(4)
C8 Ru1 C3 C4 172.3(3)
C4 Ru1 C3 C2 130.3(5)
C10 Ru1 C3 C2 -126.6(3)
C13 Ru1 C3 C2 -38.8(10)
C9 Ru1 C3 C2 -88.8(3)
C2 Ru1 C3 C2 0.0
C12 Ru1 C3 C2 174.0(4)
C5 Ru1 C3 C2 101.1(3)
C6 Ru1 C3 C2 64.7(3)
C1 Ru1 C3 C2 29.2(3)
C11 Ru1 C3 C2 -161.5(3)
C8 Ru1 C3 C2 -57.4(4)
C2 C3 C4 C5 0.4(7)
Ru1 C3 C4 C5 56.0(4)
C2 C3 C4 Ru1 -55.6(4)
Ru1 C3 C4 Ru1 0.0
C3 Ru1 C4 C5 -131.0(5)
C10 Ru1 C4 C5 141.9(3)
C13 Ru1 C4 C5 43.9(6)
C9 Ru1 C4 C5 173.5(3)
C2 Ru1 C4 C5 -100.6(4)
C12 Ru1 C4 C5 69.9(4)
C5 Ru1 C4 C5 0.000(1)
C6 Ru1 C4 C5 -28.5(3)
C1 Ru1 C4 C5 -64.1(3)
C11 Ru1 C4 C5 104.1(3)
C8 Ru1 C4 C5 -161.2(8)
C3 Ru1 C4 C3 0.0
C10 Ru1 C4 C3 -87.0(3)
C13 Ru1 C4 C3 174.9(4)
C9 Ru1 C4 C3 -55.5(4)
C2 Ru1 C4 C3 30.4(3)
C12 Ru1 C4 C3 -159.1(3)
C5 Ru1 C4 C3 131.0(5)
C6 Ru1 C4 C3 102.5(3)
C1 Ru1 C4 C3 67.0(3)
C11 Ru1 C4 C3 -124.9(3)
C8 Ru1 C4 C3 -30.2(11)
C3 C4 C5 C6 -1.3(7)
Ru1 C4 C5 C6 54.0(4)
C3 C4 C5 Ru1 -55.2(4)
Ru1 C4 C5 Ru1 0.000(1)
C3 Ru1 C5 C4 30.3(3)
C4 Ru1 C5 C4 0.000(1)
C10 Ru1 C5 C4 -53.9(4)
C13 Ru1 C5 C4 -158.8(3)
C9 Ru1 C5 C4 -24.5(11)
C2 Ru1 C5 C4 68.2(3)
C12 Ru1 C5 C4 -123.9(3)
C6 Ru1 C5 C4 132.9(5)
C1 Ru1 C5 C4 104.2(4)
C11 Ru1 C5 C4 -85.5(3)
C8 Ru1 C5 C4 171.6(4)
C3 Ru1 C5 C6 -102.6(4)
C4 Ru1 C5 C6 -132.9(5)
C10 Ru1 C5 C6 173.1(3)
C13 Ru1 C5 C6 68.3(4)
C9 Ru1 C5 C6 -157.4(8)
C2 Ru1 C5 C6 -64.7(3)
C12 Ru1 C5 C6 103.2(3)
C6 Ru1 C5 C6 0.0
C1 Ru1 C5 C6 -28.7(3)
C11 Ru1 C5 C6 141.6(3)
C8 Ru1 C5 C6 38.7(6)
C2 C1 C6 C5 -1.9(7)
C7 C1 C6 C5 178.7(4)
Ru1 C1 C6 C5 -55.2(4)
C2 C1 C6 Ru1 53.3(4)
C7 C1 C6 Ru1 -126.1(4)
Ru1 C1 C6 Ru1 0.0
C4 C5 C6 C1 2.0(7)
Ru1 C5 C6 C1 55.6(4)
C4 C5 C6 Ru1 -53.6(4)
Ru1 C5 C6 Ru1 0.000(1)
C3 Ru1 C6 C1 -65.6(3)
C4 Ru1 C6 C1 -103.3(4)
C10 Ru1 C6 C1 -158.6(9)
C13 Ru1 C6 C1 102.4(3)
C9 Ru1 C6 C1 38.2(6)
C2 Ru1 C6 C1 -28.1(3)
C12 Ru1 C6 C1 140.6(3)
C5 Ru1 C6 C1 -131.7(5)
C1 Ru1 C6 C1 0.0
C11 Ru1 C6 C1 173.7(3)
C8 Ru1 C6 C1 66.9(4)
C3 Ru1 C6 C5 66.1(3)
C4 Ru1 C6 C5 28.4(3)
C10 Ru1 C6 C5 -26.9(11)
C13 Ru1 C6 C5 -125.9(3)
C9 Ru1 C6 C5 169.9(4)
C2 Ru1 C6 C5 103.6(4)
C12 Ru1 C6 C5 -87.7(3)
C5 Ru1 C6 C5 0.000(1)
C1 Ru1 C6 C5 131.7(5)
C11 Ru1 C6 C5 -54.7(4)
C8 Ru1 C6 C5 -161.4(3)
C6 C1 C7 O1 -178.0(5)
C2 C1 C7 O1 2.6(7)
Ru1 C1 C7 O1 93.2(6)
C3 Ru1 C8 C13 173.7(3)
C4 Ru1 C8 C13 -161.8(9)
C10 Ru1 C8 C13 -101.3(3)
C13 Ru1 C8 C13 0.0
C9 Ru1 C8 C13 -130.5(4)
C2 Ru1 C8 C13 141.1(3)
C12 Ru1 C8 C13 -28.5(3)
C5 Ru1 C8 C13 44.2(5)
C6 Ru1 C8 C13 70.1(3)
C1 Ru1 C8 C13 103.6(3)
C11 Ru1 C8 C13 -64.9(3)
C3 Ru1 C8 C9 -55.9(4)
C4 Ru1 C8 C9 -31.3(10)
C10 Ru1 C8 C9 29.1(3)
C13 Ru1 C8 C9 130.5(4)
C9 Ru1 C8 C9 0.000(1)
C2 Ru1 C8 C9 -88.5(3)
C12 Ru1 C8 C9 102.0(3)
C5 Ru1 C8 C9 174.7(4)
C6 Ru1 C8 C9 -159.5(3)
C1 Ru1 C8 C9 -125.9(3)
C11 Ru1 C8 C9 65.6(3)
C3 Ru1 C8 C14 57.5(6)
C4 Ru1 C8 C14 82.0(11)
C10 Ru1 C8 C14 142.5(5)
C13 Ru1 C8 C14 -116.2(6)
C9 Ru1 C8 C14 113.4(6)
C2 Ru1 C8 C14 24.9(5)
C12 Ru1 C8 C14 -144.6(5)
C5 Ru1 C8 C14 -71.9(7)
C6 Ru1 C8 C14 -46.1(6)
C1 Ru1 C8 C14 -12.6(5)
C11 Ru1 C8 C14 178.9(5)
C13 C8 C9 C10 -1.1(6)
C14 C8 C9 C10 179.6(4)
Ru1 C8 C9 C10 -54.8(4)
C13 C8 C9 Ru1 53.8(4)
C14 C8 C9 Ru1 -125.6(4)
Ru1 C8 C9 Ru1 0.0
C3 Ru1 C9 C10 -87.9(3)
C4 Ru1 C9 C10 -56.1(4)
C10 Ru1 C9 C10 0.000(1)
C13 Ru1 C9 C10 102.0(3)
C2 Ru1 C9 C10 -126.8(3)
C12 Ru1 C9 C10 65.4(3)
C5 Ru1 C9 C10 -36.5(10)
C6 Ru1 C9 C10 174.7(4)
C1 Ru1 C9 C10 -160.1(3)
C11 Ru1 C9 C10 28.3(3)
C8 Ru1 C9 C10 131.9(4)
C3 Ru1 C9 C8 140.1(3)
C4 Ru1 C9 C8 172.0(3)
C10 Ru1 C9 C8 -131.9(4)
C13 Ru1 C9 C8 -29.9(3)
C2 Ru1 C9 C8 101.3(3)
C12 Ru1 C9 C8 -66.5(3)
C5 Ru1 C9 C8 -168.4(8)
C6 Ru1 C9 C8 42.8(5)
C1 Ru1 C9 C8 67.9(3)
C11 Ru1 C9 C8 -103.6(3)
C8 Ru1 C9 C8 0.000(1)
C8 C9 C10 C11 0.5(6)
Ru1 C9 C10 C11 -55.0(4)
C8 C9 C10 Ru1 55.5(4)
Ru1 C9 C10 Ru1 0.0
C3 Ru1 C10 C9 101.6(3)
C4 Ru1 C10 C9 140.4(3)
C13 Ru1 C10 C9 -66.2(3)
C9 Ru1 C10 C9 0.000(1)
C2 Ru1 C10 C9 66.4(3)
C12 Ru1 C10 C9 -103.0(3)
C5 Ru1 C10 C9 170.5(3)
C6 Ru1 C10 C9 -167.7(9)
C1 Ru1 C10 C9 41.7(5)
C11 Ru1 C10 C9 -133.6(4)
C8 Ru1 C10 C9 -29.3(3)
C3 Ru1 C10 C11 -124.8(3)
C4 Ru1 C10 C11 -86.0(3)
C13 Ru1 C10 C11 67.4(3)
C9 Ru1 C10 C11 133.6(4)
C2 Ru1 C10 C11 -160.0(3)
C12 Ru1 C10 C11 30.5(2)
C5 Ru1 C10 C11 -55.9(4)
C6 Ru1 C10 C11 -34.1(11)
C1 Ru1 C10 C11 175.3(4)
C11 Ru1 C10 C11 0.0
C8 Ru1 C10 C11 104.3(3)
C9 C10 C11 C12 0.0(6)
Ru1 C10 C11 C12 -54.5(3)
C9 C10 C11 C15 -177.8(4)
Ru1 C10 C11 C15 127.7(4)
C9 C10 C11 Ru1 54.5(4)
Ru1 C10 C11 Ru1 0.0
C3 Ru1 C11 C10 68.1(3)
C4 Ru1 C11 C10 103.7(3)
C10 Ru1 C11 C10 0.0
C13 Ru1 C11 C10 -101.0(3)
C9 Ru1 C11 C10 -28.2(3)
C2 Ru1 C11 C10 41.8(5)
C12 Ru1 C11 C10 -129.6(4)
C5 Ru1 C11 C10 140.8(3)
C6 Ru1 C11 C10 171.5(3)
C1 Ru1 C11 C10 -169.8(8)
C8 Ru1 C11 C10 -64.8(3)
C3 Ru1 C11 C12 -162.3(3)
C4 Ru1 C11 C12 -126.7(3)
C10 Ru1 C11 C12 129.6(4)
C13 Ru1 C11 C12 28.6(3)
C9 Ru1 C11 C12 101.4(3)
C2 Ru1 C11 C12 171.4(4)
C12 Ru1 C11 C12 0.0
C5 Ru1 C11 C12 -89.6(3)
C6 Ru1 C11 C12 -58.9(4)
C1 Ru1 C11 C12 -40.2(9)
C8 Ru1 C11 C12 64.8(3)
C3 Ru1 C11 C15 -45.4(5)
C4 Ru1 C11 C15 -9.8(5)
C10 Ru1 C11 C15 -113.5(5)
C13 Ru1 C11 C15 145.5(5)
C9 Ru1 C11 C15 -141.7(5)
C2 Ru1 C11 C15 -71.7(6)
C12 Ru1 C11 C15 116.9(6)
C5 Ru1 C11 C15 27.3(5)
C6 Ru1 C11 C15 58.0(5)
C1 Ru1 C11 C15 76.7(10)
C8 Ru1 C11 C15 -178.3(5)
C10 C11 C12 C13 0.1(6)
C15 C11 C12 C13 177.9(4)
Ru1 C11 C12 C13 -54.1(4)
C10 C11 C12 Ru1 54.3(3)
C15 C11 C12 Ru1 -128.0(4)
Ru1 C11 C12 Ru1 0.0
C3 Ru1 C12 C13 169.2(4)
C4 Ru1 C12 C13 -161.2(3)
C10 Ru1 C12 C13 102.2(3)
C13 Ru1 C12 C13 0.0
C9 Ru1 C12 C13 65.5(3)
C2 Ru1 C12 C13 -28.8(10)
C5 Ru1 C12 C13 -126.2(3)
C6 Ru1 C12 C13 -88.4(3)
C1 Ru1 C12 C13 -57.6(4)
C11 Ru1 C12 C13 132.7(4)
C8 Ru1 C12 C13 28.5(3)
C3 Ru1 C12 C11 36.5(5)
C4 Ru1 C12 C11 66.1(3)
C10 Ru1 C12 C11 -30.5(3)
C13 Ru1 C12 C11 -132.7(4)
C9 Ru1 C12 C11 -67.2(3)
C2 Ru1 C12 C11 -161.6(8)
C5 Ru1 C12 C11 101.1(3)
C6 Ru1 C12 C11 138.9(3)
C1 Ru1 C12 C11 169.7(3)
C11 Ru1 C12 C11 0.0
C8 Ru1 C12 C11 -104.3(3)
C11 C12 C13 C8 -0.8(7)
Ru1 C12 C13 C8 -55.4(4)
C11 C12 C13 Ru1 54.7(4)
Ru1 C12 C13 Ru1 0.0
C9 C8 C13 C12 1.2(6)
C14 C8 C13 C12 -179.5(5)
Ru1 C8 C13 C12 55.0(4)
C9 C8 C13 Ru1 -53.8(4)
C14 C8 C13 Ru1 125.5(5)
Ru1 C8 C13 Ru1 0.0
C3 Ru1 C13 C12 -156.4(8)
C4 Ru1 C13 C12 38.9(5)
C10 Ru1 C13 C12 -66.0(3)
C9 Ru1 C13 C12 -103.0(3)
C2 Ru1 C13 C12 172.2(3)
C12 Ru1 C13 C12 0.0
C5 Ru1 C13 C12 68.0(3)
C6 Ru1 C13 C12 102.8(3)
C1 Ru1 C13 C12 139.8(3)
C11 Ru1 C13 C12 -28.8(3)
C8 Ru1 C13 C12 -133.1(4)
C3 Ru1 C13 C8 -23.3(10)
C4 Ru1 C13 C8 172.0(4)
C10 Ru1 C13 C8 67.1(3)
C9 Ru1 C13 C8 30.1(3)
C2 Ru1 C13 C8 -54.7(4)
C12 Ru1 C13 C8 133.1(4)
C5 Ru1 C13 C8 -158.9(3)
C6 Ru1 C13 C8 -124.1(3)
C1 Ru1 C13 C8 -87.1(3)
C11 Ru1 C13 C8 104.3(3)
C8 Ru1 C13 C8 0.0
C10 C11 C15 C17 -147.6(5)
C12 C11 C15 C17 34.7(7)
Ru1 C11 C15 C17 -57.9(6)
C10 C11 C15 C16 87.9(6)
C12 C11 C15 C16 -89.8(6)
Ru1 C11 C15 C16 177.6(4)
O20 S20 C20 F22 61.3(5)
O21 S20 C20 F22 -177.5(4)
O22 S20 C20 F22 -58.1(5)
O20 S20 C20 F21 -175.9(4)
O21 S20 C20 F21 -54.7(4)
O22 S20 C20 F21 64.7(4)
O20 S20 C20 F20 -58.4(4)
O21 S20 C20 F20 62.8(4)
O22 S20 C20 F20 -177.7(3)
O32 S30 C30 F31 -57.3(5)
O31 S30 C30 F31 -178.5(4)
O30 S30 C30 F31 63.7(5)
O32 S30 C30 F32 -176.2(4)
O31 S30 C30 F32 62.6(5)
O30 S30 C30 F32 -55.2(5)
O32 S30 C30 F30 62.2(5)
O31 S30 C30 F30 -59.0(5)
O30 S30 C30 F30 -176.8(4)
